data_4338723
loop_
_publ_author_name
'D\'iaz-Gallifa, Pau'
'Fabelo, Oscar'
'Pas\'an, Jorge'
'Ca\~nadillas-Delgado, Laura'
'Lloret, Francesc'
'Julve, Miguel'
'Ruiz-P\'erez, Catalina'

_publ_section_title
;
 Two-Dimensional 3d-4f Heterometallic Coordination Polymers: Syntheses,
 Crystal Structures, and Magnetic Properties of Six New Co(II)-Ln(III)
 Compounds.
;
_journal_issue 12
_journal_name_full 'Inorganic chemistry'
_journal_page_first 6299
_journal_page_last 6308
_journal_paper_doi 10.1021/ic5008582
_journal_volume 53
_journal_year 2014
_chemical_formula_sum 'C20 H32 Co O30 Sm2'
_chemical_formula_weight 1111.96
_chemical_name_systematic
;
 ?
;
_space_group_IT_number 2
_symmetry_cell_setting triclinic
_symmetry_Int_Tables_number 2
_symmetry_space_group_name_Hall '-P 1'
_symmetry_space_group_name_H-M 'P -1'
_atom_sites_solution_hydrogens geom
_atom_sites_solution_primary direct
_atom_sites_solution_secondary difmap
_audit_creation_method SHELXL-97
_cell_angle_alpha 85.428(5)
_cell_angle_beta 87.998(6)
_cell_angle_gamma 63.632(5)
_cell_formula_units_Z 1
_cell_length_a 8.5800(5)
_cell_length_b 8.8986(6)
_cell_length_c 11.7367(7)
_cell_measurement_temperature 293(2)
_cell_volume 800.31(9)
_computing_data_collection 'Collect (Bruker AXS BV, 1997-2004)'
_computing_data_reduction 'EvalCCD (Duisenberg & Schreurs 1990-2000)'
_computing_molecular_graphics 'Ortep-3 for Windows (Farrugia, 1997)'
_computing_publication_material 'WinGX publication routines (Farrugia, 1999)'
_computing_structure_refinement 'SHELXL-97 (Sheldrick, 1997)'
_computing_structure_solution 'SHELXL-97 (Sheldrick, 1997)'
_diffrn_ambient_temperature 293(2)
_diffrn_measured_fraction_theta_full 0.997
_diffrn_measured_fraction_theta_max 0.997
_diffrn_radiation_monochromator graphite
_diffrn_radiation_source 'fine-focus sealed tube'
_diffrn_radiation_type MoK\a
_diffrn_radiation_wavelength 0.71073
_diffrn_reflns_av_R_equivalents 0.0338
_diffrn_reflns_av_sigmaI/netI 0.0359
_diffrn_reflns_limit_h_max 12
_diffrn_reflns_limit_h_min -12
_diffrn_reflns_limit_k_max 12
_diffrn_reflns_limit_k_min -12
_diffrn_reflns_limit_l_max 16
_diffrn_reflns_limit_l_min -16
_diffrn_reflns_number 16572
_diffrn_reflns_theta_full 30.00
_diffrn_reflns_theta_max 30.00
_diffrn_reflns_theta_min 4.17
_exptl_absorpt_coefficient_mu 4.251
_exptl_absorpt_correction_T_max 0.1712
_exptl_absorpt_correction_T_min 0.1457
_exptl_absorpt_correction_type sphere
_exptl_absorpt_process_details
;
Interpolation using  Int.Tab. Vol. C (1992) p. 523,Tab. 6.3.3.3
for values of muR in the range 0-2.5, and Int.Tab. Vol.II (1959)
p.302; Table 5.3.6 B for muR in the range 2.6-10.0.
The interpolation procedure of C.W.Dwiggins Jr (Acta Cryst.(1975)
A31,146-148) is used with some modification.
;
_exptl_crystal_density_diffrn 2.274
_exptl_crystal_density_method 'not measured'
_exptl_crystal_F_000 527
_exptl_crystal_size_max 0.40
_exptl_crystal_size_mid 0.30
_exptl_crystal_size_min 0.30
_exptl_crystal_size_rad 0.3300
_refine_diff_density_max 1.075
_refine_diff_density_min -0.768
_refine_diff_density_rms 0.150
_refine_ls_extinction_method none
_refine_ls_goodness_of_fit_ref 1.088
_refine_ls_hydrogen_treatment mixed
_refine_ls_matrix_type full
_refine_ls_number_parameters 249
_refine_ls_number_reflns 4654
_refine_ls_number_restraints 0
_refine_ls_restrained_S_all 1.088
_refine_ls_R_factor_all 0.0369
_refine_ls_R_factor_gt 0.0292
_refine_ls_shift/su_max 0.001
_refine_ls_shift/su_mean 0.000
_refine_ls_structure_factor_coef Fsqd
_refine_ls_weighting_details 'calc w=1/[\s^2^(Fo^2^)+(0.0313P)^2^+1.3708P] where P=(Fo^2^+2Fc^2^)/3'
_refine_ls_weighting_scheme calc
_refine_ls_wR_factor_gt 0.0669
_refine_ls_wR_factor_ref 0.0693
_reflns_number_gt 4158
_reflns_number_total 4654
_reflns_threshold_expression >2sigma(I)
_cod_data_source_file ic5008582_si_005.cif
_cod_data_source_block Compound-4
_cod_depositor_comments 'Adding full bibliography for 4338723--4338728.cif.'
_cod_database_code 4338723
_exptl_absorpt_correction_t_ave 0.1583

loop_
_symmetry_equiv_pos_as_xyz
'x, y, z'
'-x, -y, -z'

loop_
_atom_site_label
_atom_site_type_symbol
_atom_site_fract_x
_atom_site_fract_y
_atom_site_fract_z
_atom_site_U_iso_or_equiv
_atom_site_adp_type
_atom_site_occupancy
_atom_site_symmetry_multiplicity
_atom_site_calc_flag
_atom_site_refinement_flags
Sm1 Sm 0.60316(2) 0.63826(2) 0.916566(15) 0.01364(5) Uani 1 1 d .
Co1 Co 0.5000 0.5000 0.5000 0.01519(13) Uani 1 2 d S
C1 C -0.0675(4) 0.9432(4) 0.8851(3) 0.0159(6) Uani 1 1 d .
C2 C 0.0918(4) 0.8157(4) 0.8516(3) 0.0155(6) Uani 1 1 d .
C3 C 0.1641(4) 0.8352(4) 0.7468(3) 0.0161(6) Uani 1 1 d .
C4 C 0.0763(5) 0.9806(5) 0.6767(3) 0.0221(7) Uani 1 1 d .
C5 C -0.0807(4) 1.1088(4) 0.7097(3) 0.0180(6) Uani 1 1 d .
C6 C -0.1519(4) 1.0901(4) 0.8159(3) 0.0148(6) Uani 1 1 d .
C7 C 0.1830(4) 0.6625(4) 0.9306(3) 0.0151(6) Uani 1 1 d .
C8 C 0.3354(4) 0.7059(4) 0.7028(3) 0.0159(6) Uani 1 1 d .
C9 C -0.1715(4) 1.2606(4) 0.6281(3) 0.0204(7) Uani 1 1 d .
C10 C -0.3069(4) 1.2349(4) 0.8631(3) 0.0154(6) Uani 1 1 d .
O1 O 0.3485(3) 0.5784(3) 0.9210(2) 0.0163(5) Uani 1 1 d .
O2 O 0.1021(3) 0.6177(3) 1.0048(2) 0.0219(5) Uani 1 1 d .
O1W O 0.5323(4) 0.9333(3) 0.8595(3) 0.0339(7) Uani 1 1 d .
O3 O 0.4701(3) 0.7201(3) 0.7283(2) 0.0199(5) Uani 1 1 d .
O2W O 0.8407(4) 0.6289(5) 0.7935(3) 0.0440(8) Uani 1 1 d .
O4 O 0.3299(3) 0.6033(3) 0.6385(2) 0.0224(5) Uani 1 1 d .
O3W O 0.7587(3) 0.7262(3) 1.0478(2) 0.0240(5) Uani 1 1 d .
O5 O -0.0889(4) 1.3417(4) 0.5938(3) 0.0342(7) Uani 1 1 d .
O4W O 0.3507(3) 0.3691(3) 0.4749(2) 0.0255(6) Uani 1 1 d .
O6 O -0.3219(3) 1.2905(3) 0.5973(2) 0.0224(5) Uani 1 1 d .
O5W O 0.1635(7) 0.3833(8) 0.7209(4) 0.0891(18) Uani 1 1 d .
O7 O -0.3255(3) 1.3798(3) 0.8313(2) 0.0199(5) Uani 1 1 d .
O6W O 0.5498(11) 0.0388(9) 0.6254(6) 0.131(3) Uani 1 1 d .
O8 O -0.3997(3) 1.1997(3) 0.9371(2) 0.0221(5) Uani 1 1 d .
O7W O 0.8689(12) 0.7908(11) 0.6026(7) 0.145(3) Uani 1 1 d .
H1 H -0.112(5) 0.928(5) 0.956(4) 0.019(10) Uiso 1 1 d .
H2 H 0.128(5) 0.984(5) 0.603(4) 0.023(11) Uiso 1 1 d .

loop_
_atom_site_aniso_label
_atom_site_aniso_U_11
_atom_site_aniso_U_22
_atom_site_aniso_U_33
_atom_site_aniso_U_23
_atom_site_aniso_U_13
_atom_site_aniso_U_12
Sm1 0.01328(8) 0.01197(8) 0.01404(8) -0.00080(5) 0.00077(5) -0.00420(6)
Co1 0.0140(3) 0.0137(3) 0.0131(3) -0.0008(2) -0.0003(2) -0.0018(2)
C1 0.0145(14) 0.0156(15) 0.0152(15) -0.0017(12) 0.0014(12) -0.0045(12)
C2 0.0161(15) 0.0133(14) 0.0141(15) -0.0027(11) -0.0013(12) -0.0035(12)
C3 0.0137(14) 0.0157(14) 0.0134(14) -0.0012(12) -0.0006(11) -0.0015(12)
C4 0.0190(16) 0.0225(17) 0.0157(16) 0.0003(13) 0.0027(13) -0.0016(13)
C5 0.0168(15) 0.0148(15) 0.0159(15) 0.0010(12) -0.0022(12) -0.0014(12)
C6 0.0138(14) 0.0133(14) 0.0138(14) -0.0016(11) 0.0006(11) -0.0028(11)
C7 0.0136(14) 0.0141(14) 0.0156(15) -0.0025(11) -0.0019(12) -0.0040(11)
C8 0.0156(15) 0.0139(14) 0.0110(14) 0.0020(11) 0.0019(11) -0.0006(12)
C9 0.0176(16) 0.0172(15) 0.0177(16) 0.0012(12) -0.0001(13) -0.0002(13)
C10 0.0130(14) 0.0167(15) 0.0123(14) -0.0035(11) -0.0008(11) -0.0024(12)
O1 0.0121(10) 0.0134(10) 0.0187(12) 0.0003(9) -0.0003(9) -0.0016(8)
O2 0.0160(11) 0.0239(13) 0.0216(13) 0.0044(10) 0.0012(10) -0.0062(10)
O1W 0.0523(19) 0.0202(13) 0.0309(16) 0.0013(11) -0.0033(14) -0.0178(13)
O3 0.0170(11) 0.0230(12) 0.0172(12) -0.0015(10) 0.0000(9) -0.0067(10)
O2W 0.0375(18) 0.069(2) 0.0374(18) -0.0116(17) 0.0158(14) -0.0344(17)
O4 0.0213(12) 0.0250(13) 0.0189(12) -0.0085(10) 0.0033(10) -0.0076(10)
O3W 0.0176(12) 0.0271(13) 0.0279(14) -0.0058(11) -0.0007(10) -0.0097(10)
O5 0.0231(14) 0.0311(15) 0.0415(18) 0.0160(13) -0.0046(13) -0.0086(12)
O4W 0.0263(13) 0.0220(13) 0.0278(14) 0.0006(11) -0.0027(11) -0.0106(11)
O6 0.0196(12) 0.0203(12) 0.0202(13) 0.0036(10) -0.0042(10) -0.0028(10)
O5W 0.107(4) 0.157(5) 0.039(2) 0.007(3) -0.002(3) -0.093(4)
O7 0.0231(12) 0.0136(11) 0.0191(12) -0.0025(9) 0.0020(10) -0.0046(9)
O6W 0.213(8) 0.140(6) 0.093(5) 0.038(4) -0.025(5) -0.130(6)
O8 0.0196(12) 0.0182(12) 0.0264(14) -0.0053(10) 0.0072(10) -0.0065(10)
O7W 0.205(9) 0.185(8) 0.098(5) -0.010(5) 0.026(5) -0.137(7)

loop_
_atom_type_symbol
_atom_type_description
_atom_type_scat_dispersion_real
_atom_type_scat_dispersion_imag
_atom_type_scat_source
C C 0.0033 0.0016 'International Tables Vol C Tables 4.2.6.8 and 6.1.1.4'
H H 0.0000 0.0000 'International Tables Vol C Tables 4.2.6.8 and 6.1.1.4'
Co Co 0.3494 0.9721 'International Tables Vol C Tables 4.2.6.8 and 6.1.1.4'
O O 0.0106 0.0060 'International Tables Vol C Tables 4.2.6.8 and 6.1.1.4'
Sm Sm -0.1638 3.4418 'International Tables Vol C Tables 4.2.6.8 and 6.1.1.4'

loop_
_geom_angle_atom_site_label_1
_geom_angle_atom_site_label_2
_geom_angle_atom_site_label_3
_geom_angle
_geom_angle_site_symmetry_1
_geom_angle_site_symmetry_3
O7 Sm1 O3 74.65(8) 1_645 .
O7 Sm1 O2W 80.62(11) 1_645 .
O3 Sm1 O2W 76.92(10) . .
O7 Sm1 O8 136.42(9) 1_645 2_577
O3 Sm1 O8 110.99(9) . 2_577
O2W Sm1 O8 142.84(11) . 2_577
O7 Sm1 O3W 133.28(9) 1_645 .
O3 Sm1 O3W 139.51(9) . .
O2W Sm1 O3W 80.05(11) . .
O8 Sm1 O3W 71.00(9) 2_577 .
O7 Sm1 O1W 139.61(9) 1_645 .
O3 Sm1 O1W 69.07(9) . .
O2W Sm1 O1W 74.54(12) . .
O8 Sm1 O1W 75.03(10) 2_577 .
O3W Sm1 O1W 72.92(10) . .
O7 Sm1 O1 69.86(8) 1_645 .
O3 Sm1 O1 72.32(8) . .
O2W Sm1 O1 141.78(10) . .
O8 Sm1 O1 71.24(8) 2_577 .
O3W Sm1 O1 138.08(9) . .
O1W Sm1 O1 113.52(9) . .
O7 Sm1 O1 73.93(8) 1_645 2_667
O3 Sm1 O1 139.63(8) . 2_667
O2W Sm1 O1 121.49(10) . 2_667
O8 Sm1 O1 76.90(8) 2_577 2_667
O3W Sm1 O1 80.86(9) . 2_667
O1W Sm1 O1 146.45(9) . 2_667
O1 Sm1 O1 73.48(8) . 2_667
O7 Sm1 O2 66.01(8) 1_645 2_667
O3 Sm1 O2 132.55(8) . 2_667
O2W Sm1 O2 71.61(10) . 2_667
O8 Sm1 O2 115.63(8) 2_577 2_667
O3W Sm1 O2 67.61(8) . 2_667
O1W Sm1 O2 131.30(10) . 2_667
O1 Sm1 O2 114.81(8) . 2_667
O1 Sm1 O2 49.98(7) 2_667 2_667
O7 Sm1 C7 67.39(9) 1_645 2_667
O3 Sm1 C7 142.03(9) . 2_667
O2W Sm1 C7 96.25(11) . 2_667
O8 Sm1 C7 97.01(9) 2_577 2_667
O3W Sm1 C7 73.01(9) . 2_667
O1W Sm1 C7 145.76(10) . 2_667
O1 Sm1 C7 94.29(8) . 2_667
O1 Sm1 C7 25.28(8) 2_667 2_667
O2 Sm1 C7 24.71(8) 2_667 2_667
O7 Sm1 Sm1 67.22(6) 1_645 2_667
O3 Sm1 Sm1 106.93(6) . 2_667
O2W Sm1 Sm1 144.57(9) . 2_667
O8 Sm1 Sm1 70.02(6) 2_577 2_667
O3W Sm1 Sm1 111.14(7) . 2_667
O1W Sm1 Sm1 140.46(8) . 2_667
O1 Sm1 Sm1 37.08(5) . 2_667
O1 Sm1 Sm1 36.40(5) 2_667 2_667
O2 Sm1 Sm1 81.68(5) 2_667 2_667
C7 Sm1 Sm1 58.50(6) 2_667 2_667
O6 Co1 O6 179.999(1) 1_645 2_576
O6 Co1 O4W 90.24(10) 1_645 2_666
O6 Co1 O4W 89.76(10) 2_576 2_666
O6 Co1 O4W 89.76(10) 1_645 .
O6 Co1 O4W 90.24(10) 2_576 .
O4W Co1 O4W 180.00(15) 2_666 .
O6 Co1 O4 94.99(10) 1_645 .
O6 Co1 O4 85.01(10) 2_576 .
O4W Co1 O4 94.12(11) 2_666 .
O4W Co1 O4 85.88(11) . .
O6 Co1 O4 85.01(10) 1_645 2_666
O6 Co1 O4 94.99(10) 2_576 2_666
O4W Co1 O4 85.88(11) 2_666 2_666
O4W Co1 O4 94.12(11) . 2_666
O4 Co1 O4 180.0 . 2_666
C6 C1 C2 120.7(3) . .
C3 C2 C1 119.7(3) . .
C3 C2 C7 121.1(3) . .
C1 C2 C7 119.2(3) . .
C4 C3 C2 119.2(3) . .
C4 C3 C8 116.9(3) . .
C2 C3 C8 123.9(3) . .
C3 C4 C5 121.6(3) . .
C4 C5 C6 119.1(3) . .
C4 C5 C9 118.8(3) . .
C6 C5 C9 122.1(3) . .
C1 C6 C5 119.7(3) . .
C1 C6 C10 118.9(3) . .
C5 C6 C10 121.0(3) . .
O2 C7 O1 120.4(3) . .
O2 C7 C2 121.4(3) . .
O1 C7 C2 118.2(3) . .
O2 C7 Sm1 63.95(17) . 2_667
O1 C7 Sm1 56.50(16) . 2_667
C2 C7 Sm1 174.2(2) . 2_667
O4 C8 O3 126.0(3) . .
O4 C8 C3 117.4(3) . .
O3 C8 C3 116.4(3) . .
O5 C9 O6 126.0(3) . .
O5 C9 C5 117.5(3) . .
O6 C9 C5 116.4(3) . .
O7 C10 O8 125.7(3) . .
O7 C10 C6 116.6(3) . .
O8 C10 C6 117.5(3) . .
C7 O1 Sm1 136.8(2) . .
C7 O1 Sm1 98.23(19) . 2_667
Sm1 O1 Sm1 106.52(8) . 2_667
C7 O2 Sm1 91.34(19) . 2_667
C8 O3 Sm1 123.3(2) . .
C8 O4 Co1 126.2(2) . .
C9 O6 Co1 128.2(2) . 1_465
C10 O7 Sm1 137.5(2) . 1_465
C10 O8 Sm1 132.8(2) . 2_577

loop_
_geom_bond_atom_site_label_1
_geom_bond_atom_site_label_2
_geom_bond_distance
_geom_bond_site_symmetry_2
Sm1 O7 2.395(2) 1_645
Sm1 O3 2.428(2) .
Sm1 O2W 2.431(3) .
Sm1 O8 2.454(3) 2_577
Sm1 O3W 2.455(3) .
Sm1 O1W 2.458(3) .
Sm1 O1 2.467(2) .
Sm1 O1 2.506(2) 2_667
Sm1 O2 2.674(2) 2_667
Sm1 C7 2.975(3) 2_667
Sm1 Sm1 3.9853(4) 2_667
Co1 O6 2.089(2) 1_645
Co1 O6 2.089(2) 2_576
Co1 O4W 2.119(3) 2_666
Co1 O4W 2.119(3) .
Co1 O4 2.120(3) .
Co1 O4 2.120(3) 2_666
C1 C6 1.386(4) .
C1 C2 1.402(4) .
C2 C3 1.391(5) .
C2 C7 1.494(4) .
C3 C4 1.388(5) .
C3 C8 1.513(4) .
C4 C5 1.391(5) .
C5 C6 1.400(5) .
C5 C9 1.503(5) .
C6 C10 1.509(4) .
C7 O2 1.244(4) .
C7 O1 1.283(4) .
C7 Sm1 2.975(3) 2_667
C8 O4 1.248(4) .
C8 O3 1.265(4) .
C9 O5 1.254(5) .
C9 O6 1.256(4) .
C10 O7 1.254(4) .
C10 O8 1.272(4) .
O1 Sm1 2.506(2) 2_667
O2 Sm1 2.674(2) 2_667
O6 Co1 2.089(2) 1_465
O7 Sm1 2.395(2) 1_465
O8 Sm1 2.454(3) 2_577
